data_4119348
loop_
_publ_author_name
'Sebastian Menning'
'Maximilian Kr\"amer'
'Benjamin A. Coombs'
'Frank Rominger'
'Andrew Beeby'
'Andreas Dreuw'
'Uwe H. F. Bunz'

_publ_section_title
;
 Twisted Tethered Tolanes: Unanticipated Long-Lived Phosphorescence at 77
 K
;
_journal_name_full 'Journal of the American Chemical Society'
_journal_page_first 2160
_journal_page_last 2163
_journal_paper_doi 10.1021/ja400416r
_journal_volume 135
_journal_year 2013
_chemical_formula_sum 'C24 H16 O4'
_chemical_formula_weight 368.37
_chemical_name_systematic
; 
 ? 
;
_space_group_IT_number 2
_symmetry_cell_setting triclinic
_symmetry_space_group_name_Hall '-P 1'
_symmetry_space_group_name_H-M 'P -1'
_atom_sites_solution_hydrogens geom
_atom_sites_solution_primary direct
_atom_sites_solution_secondary difmap
_audit_creation_method SHELXL-97
_cell_angle_alpha 65.888(5)
_cell_angle_beta 68.574(5)
_cell_angle_gamma 80.752(5)
_cell_formula_units_Z 4
_cell_length_a 11.919(3)
_cell_length_b 12.417(3)
_cell_length_c 14.246(4)
_cell_measurement_reflns_used 5710
_cell_measurement_temperature 200(2)
_cell_measurement_theta_max 28.31
_cell_measurement_theta_min 2.23
_cell_volume 1791.3(8)
_computing_cell_refinement 'Bruker SAINT'
_computing_data_collection 'Bruker APEX'
_computing_data_reduction 'Bruker SAINT'
_computing_molecular_graphics 'Bruker SHELXTL'
_computing_publication_material 'Bruker SHELXTL'
_computing_structure_refinement 'SHELXL-97 (Sheldrick, 2008)'
_computing_structure_solution 'SHELXS-97 (Sheldrick, 2008)'
_diffrn_ambient_temperature 200(2)
_diffrn_measured_fraction_theta_full 0.982
_diffrn_measured_fraction_theta_max 0.982
_diffrn_measurement_device_type 'Bruker APEX'
_diffrn_measurement_method '\w scans'
_diffrn_radiation_monochromator graphite
_diffrn_radiation_source 'fine-focus sealed tube'
_diffrn_radiation_type MoK\a
_diffrn_radiation_wavelength 0.71073
_diffrn_reflns_av_R_equivalents 0.0824
_diffrn_reflns_av_sigmaI/netI 0.1131
_diffrn_reflns_limit_h_max 15
_diffrn_reflns_limit_h_min -15
_diffrn_reflns_limit_k_max 16
_diffrn_reflns_limit_k_min -16
_diffrn_reflns_limit_l_max 18
_diffrn_reflns_limit_l_min -18
_diffrn_reflns_number 18045
_diffrn_reflns_theta_full 28.32
_diffrn_reflns_theta_max 28.32
_diffrn_reflns_theta_min 1.66
_exptl_absorpt_coefficient_mu 0.093
_exptl_absorpt_correction_T_max 0.9899
_exptl_absorpt_correction_T_min 0.9472
_exptl_absorpt_correction_type multi-scan
_exptl_crystal_colour colourless
_exptl_crystal_density_diffrn 1.366
_exptl_crystal_description polyhedron
_exptl_crystal_F_000 768
_exptl_crystal_size_max 0.59
_exptl_crystal_size_mid 0.37
_exptl_crystal_size_min 0.11
_refine_diff_density_max 0.504
_refine_diff_density_min -0.476
_refine_diff_density_rms 0.113
_refine_ls_extinction_method none
_refine_ls_goodness_of_fit_ref 1.019
_refine_ls_hydrogen_treatment constr
_refine_ls_matrix_type full
_refine_ls_number_parameters 505
_refine_ls_number_reflns 8753
_refine_ls_number_restraints 0
_refine_ls_restrained_S_all 1.019
_refine_ls_R_factor_all 0.1056
_refine_ls_R_factor_gt 0.0893
_refine_ls_shift/su_max 0.000
_refine_ls_shift/su_mean 0.000
_refine_ls_structure_factor_coef Fsqd
_refine_ls_weighting_details 'calc w=1/[\s^2^(Fo^2^)+(0.1713P)^2^+0.0000P] where P=(Fo^2^+2Fc^2^)/3'
_refine_ls_weighting_scheme calc
_refine_ls_wR_factor_gt 0.2455
_refine_ls_wR_factor_ref 0.2626
_reflns_number_gt 6533
_reflns_number_total 8753
_reflns_threshold_expression >2sigma(I)
_cod_data_source_file ja400416r_si_004.cif
_cod_data_source_block sme10
_cod_database_code 4119348

loop_
_symmetry_equiv_pos_as_xyz
'x, y, z'
'-x, -y, -z'

loop_
_atom_site_label
_atom_site_type_symbol
_atom_site_fract_x
_atom_site_fract_y
_atom_site_fract_z
_atom_site_U_iso_or_equiv
_atom_site_adp_type
_atom_site_occupancy
_atom_site_symmetry_multiplicity
_atom_site_calc_flag
_atom_site_refinement_flags
C1_1 C 0.58540(19) 0.9743(2) 0.38031(17) 0.0264(5) Uani 1 1 d .
C2_1 C 0.65456(19) 1.04321(19) 0.36636(17) 0.0262(5) Uani 1 1 d .
C4_1 C 0.7242(2) 0.6247(2) 0.50108(19) 0.0293(5) Uani 1 1 d .
O4_1 O 0.66438(18) 0.53988(18) 0.5345(2) 0.0571(6) Uani 1 1 d .
O5_1 O 0.67855(13) 0.72961(13) 0.50388(13) 0.0264(3) Uani 1 1 d .
C6_1 C 0.87472(18) 0.7913(2) 0.50455(18) 0.0265(5) Uani 1 1 d .
O6_1 O 0.84240(16) 0.75569(16) 0.60250(13) 0.0364(4) Uani 1 1 d .
O7_1 O 0.87282(14) 0.90497(14) 0.43989(13) 0.0308(4) Uani 1 1 d .
C10_1 C 0.54910(18) 0.7392(2) 0.55220(17) 0.0268(5) Uani 1 1 d .
H10A_1 H 0.5307 0.7960 0.5886 0.032 Uiso 1 1 calc R
H10B_1 H 0.5172 0.6615 0.6082 0.032 Uiso 1 1 calc R
C11_1 C 0.48874(17) 0.77921(19) 0.46828(17) 0.0233(4) Uani 1 1 d .
C12_1 C 0.50529(17) 0.89416(19) 0.38783(17) 0.0230(4) Uani 1 1 d .
C13_1 C 0.44552(19) 0.9306(2) 0.31164(18) 0.0284(5) Uani 1 1 d .
H13_1 H 0.4560 1.0086 0.2580 0.034 Uiso 1 1 calc R
C14_1 C 0.3715(2) 0.8545(2) 0.3135(2) 0.0342(5) Uani 1 1 d .
H14_1 H 0.3303 0.8804 0.2620 0.041 Uiso 1 1 calc R
C15_1 C 0.3575(2) 0.7402(2) 0.3908(2) 0.0325(5) Uani 1 1 d .
H15_1 H 0.3085 0.6868 0.3910 0.039 Uiso 1 1 calc R
C16_1 C 0.41497(19) 0.7036(2) 0.46796(18) 0.0279(5) Uani 1 1 d .
H16_1 H 0.4036 0.6255 0.5214 0.033 Uiso 1 1 calc R
C20_1 C 0.8115(2) 0.9841(2) 0.4966(2) 0.0329(5) Uani 1 1 d .
H20A_1 H 0.8549 0.9854 0.5435 0.039 Uiso 1 1 calc R
H20B_1 H 0.7281 0.9576 0.5428 0.039 Uiso 1 1 calc R
C21_1 C 0.81046(19) 1.1038(2) 0.4106(2) 0.0298(5) Uani 1 1 d .
C22_1 C 0.73528(19) 1.12953(19) 0.34820(18) 0.0256(5) Uani 1 1 d .
C23_1 C 0.7375(2) 1.2413(2) 0.26671(19) 0.0333(5) Uani 1 1 d .
H23_1 H 0.6861 1.2593 0.2245 0.040 Uiso 1 1 calc R
C24_1 C 0.8148(3) 1.3259(2) 0.2475(2) 0.0445(7) Uani 1 1 d .
H24_1 H 0.8168 1.4018 0.1917 0.053 Uiso 1 1 calc R
C25_1 C 0.8888(3) 1.3005(3) 0.3089(3) 0.0477(8) Uani 1 1 d .
H25_1 H 0.9417 1.3588 0.2954 0.057 Uiso 1 1 calc R
C26_1 C 0.8863(2) 1.1899(3) 0.3906(2) 0.0413(6) Uani 1 1 d .
H26_1 H 0.9371 1.1731 0.4332 0.050 Uiso 1 1 calc R
C31_1 C 0.85719(19) 0.6298(2) 0.44760(18) 0.0266(5) Uani 1 1 d .
C32_1 C 0.92710(19) 0.71444(19) 0.44061(17) 0.0245(4) Uani 1 1 d .
C33_1 C 1.0488(2) 0.7217(2) 0.38044(19) 0.0327(5) Uani 1 1 d .
H33_1 H 1.0962 0.7806 0.3742 0.039 Uiso 1 1 calc R
C34_1 C 1.1019(2) 0.6431(2) 0.3292(2) 0.0376(6) Uani 1 1 d .
H34_1 H 1.1852 0.6490 0.2872 0.045 Uiso 1 1 calc R
C35_1 C 1.0338(2) 0.5566(2) 0.3390(2) 0.0383(6) Uani 1 1 d .
H35_1 H 1.0706 0.5014 0.3058 0.046 Uiso 1 1 calc R
C36_1 C 0.9122(2) 0.5507(2) 0.3973(2) 0.0343(5) Uani 1 1 d .
H36_1 H 0.8653 0.4917 0.4032 0.041 Uiso 1 1 calc R
C1_2 C 1.00939(19) 0.11773(19) -0.12939(17) 0.0257(4) Uani 1 1 d .
C2_2 C 0.93651(19) 0.0585(2) -0.12492(17) 0.0267(5) Uani 1 1 d .
C4_2 C 0.8285(2) 0.4050(2) -0.05318(19) 0.0302(5) Uani 1 1 d .
O4_2 O 0.8897(2) 0.47309(18) -0.0543(2) 0.0574(6) Uani 1 1 d .
O5_2 O 0.85058(13) 0.28933(14) -0.02268(13) 0.0289(4) Uani 1 1 d .
C6_2 C 0.63410(18) 0.23312(19) 0.01414(17) 0.0238(4) Uani 1 1 d .
O6_2 O 0.60026(15) 0.19923(15) 0.11163(13) 0.0335(4) Uani 1 1 d .
O7_2 O 0.67281(14) 0.16253(13) -0.04126(12) 0.0279(4) Uani 1 1 d .
C10_2 C 0.95187(19) 0.2439(2) 0.01675(18) 0.0298(5) Uani 1 1 d .
H10A_2 H 0.9391 0.1592 0.0642 0.036 Uiso 1 1 calc R
H10B_2 H 0.9551 0.2861 0.0615 0.036 Uiso 1 1 calc R
C11_2 C 1.06979(18) 0.25728(19) -0.07357(17) 0.0245(4) Uani 1 1 d .
C12_2 C 1.09664(18) 0.19247(19) -0.14037(17) 0.0242(4) Uani 1 1 d .
C13_2 C 1.2108(2) 0.2017(2) -0.21956(18) 0.0282(5) Uani 1 1 d .
H13_2 H 1.2298 0.1569 -0.2639 0.034 Uiso 1 1 calc R
C14_2 C 1.2955(2) 0.2751(2) -0.2335(2) 0.0335(5) Uani 1 1 d .
H14_2 H 1.3729 0.2806 -0.2872 0.040 Uiso 1 1 calc R
C15_2 C 1.2677(2) 0.3409(2) -0.1693(2) 0.0352(5) Uani 1 1 d .
H15_2 H 1.3258 0.3928 -0.1800 0.042 Uiso 1 1 calc R
C16_2 C 1.1558(2) 0.3316(2) -0.08953(19) 0.0301(5) Uani 1 1 d .
H16_2 H 1.1380 0.3765 -0.0454 0.036 Uiso 1 1 calc R
C20_2 C 0.6900(2) 0.03887(19) 0.02432(18) 0.0279(5) Uani 1 1 d .
H20A_2 H 0.6132 0.0055 0.0820 0.033 Uiso 1 1 calc R
H20B_2 H 0.7504 0.0318 0.0593 0.033 Uiso 1 1 calc R
C21_2 C 0.73316(19) -0.02514(19) -0.05193(17) 0.0249(4) Uani 1 1 d .
C22_2 C 0.85232(19) -0.01214(19) -0.12457(17) 0.0239(4) Uani 1 1 d .
C23_2 C 0.8899(2) -0.0707(2) -0.19676(18) 0.0302(5) Uani 1 1 d .
H23_2 H 0.9702 -0.0620 -0.2462 0.036 Uiso 1 1 calc R
C24_2 C 0.8114(2) -0.1408(2) -0.19669(19) 0.0330(5) Uani 1 1 d .
H24_2 H 0.8374 -0.1798 -0.2463 0.040 Uiso 1 1 calc R
C25_2 C 0.6947(2) -0.1544(2) -0.1244(2) 0.0337(5) Uani 1 1 d .
H25_2 H 0.6410 -0.2035 -0.1239 0.040 Uiso 1 1 calc R
C26_2 C 0.6559(2) -0.0968(2) -0.05257(19) 0.0307(5) Uani 1 1 d .
H26_2 H 0.5755 -0.1065 -0.0033 0.037 Uiso 1 1 calc R
C31_2 C 0.71961(19) 0.43939(19) -0.08812(17) 0.0260(5) Uani 1 1 d .
C32_2 C 0.63179(19) 0.35967(19) -0.06022(17) 0.0251(4) Uani 1 1 d .
C33_2 C 0.5340(2) 0.4000(2) -0.0968(2) 0.0358(5) Uani 1 1 d .
H33_2 H 0.4739 0.3460 -0.0781 0.043 Uiso 1 1 calc R
C34_2 C 0.5225(2) 0.5167(2) -0.1596(2) 0.0386(6) Uani 1 1 d .
H34_2 H 0.4548 0.5429 -0.1837 0.046 Uiso 1 1 calc R
C35_2 C 0.6098(2) 0.5966(2) -0.1880(2) 0.0369(6) Uani 1 1 d .
H35_2 H 0.6025 0.6773 -0.2317 0.044 Uiso 1 1 calc R
C36_2 C 0.7074(2) 0.5573(2) -0.15193(19) 0.0318(5) Uani 1 1 d .
H36_2 H 0.7672 0.6118 -0.1710 0.038 Uiso 1 1 calc R

loop_
_atom_site_aniso_label
_atom_site_aniso_U_11
_atom_site_aniso_U_22
_atom_site_aniso_U_33
_atom_site_aniso_U_23
_atom_site_aniso_U_13
_atom_site_aniso_U_12
C1_1 0.0239(10) 0.0292(11) 0.0232(10) -0.0112(8) -0.0033(8) -0.0004(8)
C2_1 0.0240(10) 0.0265(11) 0.0266(10) -0.0133(9) -0.0021(8) -0.0029(8)
C4_1 0.0276(11) 0.0279(11) 0.0343(12) -0.0141(9) -0.0099(9) -0.0004(9)
O4_1 0.0375(10) 0.0380(11) 0.0912(17) -0.0326(11) -0.0039(11) -0.0081(9)
O5_1 0.0200(7) 0.0254(8) 0.0338(8) -0.0119(6) -0.0089(6) 0.0011(6)
C6_1 0.0193(9) 0.0355(12) 0.0304(11) -0.0170(9) -0.0089(8) -0.0020(8)
O6_1 0.0428(10) 0.0432(10) 0.0268(8) -0.0160(7) -0.0106(7) -0.0050(8)
O7_1 0.0307(8) 0.0321(9) 0.0300(8) -0.0175(7) -0.0056(7) 0.0028(7)
C10_1 0.0201(10) 0.0346(12) 0.0249(10) -0.0127(9) -0.0050(8) -0.0002(8)
C11_1 0.0157(8) 0.0281(11) 0.0245(10) -0.0127(8) -0.0019(7) -0.0003(8)
C12_1 0.0179(9) 0.0274(11) 0.0239(10) -0.0134(8) -0.0030(7) -0.0002(8)
C13_1 0.0246(10) 0.0318(12) 0.0260(10) -0.0091(9) -0.0078(8) -0.0001(9)
C14_1 0.0299(11) 0.0404(14) 0.0370(13) -0.0139(11) -0.0170(10) -0.0009(10)
C15_1 0.0252(11) 0.0334(12) 0.0436(13) -0.0164(10) -0.0129(10) -0.0047(9)
C16_1 0.0215(10) 0.0289(11) 0.0309(11) -0.0103(9) -0.0062(8) -0.0033(8)
C20_1 0.0323(12) 0.0401(13) 0.0350(12) -0.0260(11) -0.0104(10) 0.0069(10)
C21_1 0.0239(10) 0.0340(12) 0.0372(12) -0.0249(10) -0.0041(9) 0.0012(9)
C22_1 0.0228(10) 0.0247(10) 0.0286(10) -0.0163(9) 0.0006(8) -0.0033(8)
C23_1 0.0368(12) 0.0288(12) 0.0303(12) -0.0147(10) -0.0020(10) -0.0024(10)
C24_1 0.0523(16) 0.0276(12) 0.0404(14) -0.0182(11) 0.0102(12) -0.0128(11)
C25_1 0.0389(14) 0.0450(16) 0.0636(18) -0.0382(15) 0.0047(13) -0.0163(12)
C26_1 0.0300(12) 0.0515(16) 0.0564(16) -0.0391(14) -0.0078(11) -0.0024(11)
C31_1 0.0254(10) 0.0284(11) 0.0267(10) -0.0112(9) -0.0100(8) 0.0029(8)
C32_1 0.0242(10) 0.0276(11) 0.0219(10) -0.0105(8) -0.0081(8) 0.0028(8)
C33_1 0.0243(11) 0.0394(13) 0.0342(12) -0.0159(10) -0.0079(9) 0.0003(9)
C34_1 0.0250(11) 0.0504(15) 0.0346(13) -0.0209(11) -0.0054(9) 0.0086(10)
C35_1 0.0398(13) 0.0424(14) 0.0349(12) -0.0234(11) -0.0109(10) 0.0139(11)
C36_1 0.0377(13) 0.0319(12) 0.0386(13) -0.0183(10) -0.0159(10) 0.0065(10)
C1_2 0.0254(10) 0.0276(11) 0.0234(10) -0.0120(9) -0.0054(8) 0.0015(8)
C2_2 0.0262(10) 0.0296(11) 0.0256(10) -0.0138(9) -0.0071(8) 0.0016(9)
C4_2 0.0308(11) 0.0265(11) 0.0353(12) -0.0150(9) -0.0107(9) 0.0020(9)
O4_2 0.0600(13) 0.0377(11) 0.0986(18) -0.0303(11) -0.0497(13) 0.0041(9)
O5_2 0.0204(7) 0.0309(8) 0.0371(9) -0.0174(7) -0.0083(6) 0.0042(6)
C6_2 0.0179(9) 0.0253(10) 0.0276(10) -0.0115(8) -0.0053(8) -0.0002(8)
O6_2 0.0365(9) 0.0314(9) 0.0262(8) -0.0106(7) -0.0044(7) 0.0015(7)
O7_2 0.0328(8) 0.0241(8) 0.0241(7) -0.0096(6) -0.0072(6) 0.0022(6)
C10_2 0.0243(10) 0.0380(13) 0.0282(11) -0.0155(10) -0.0088(9) 0.0045(9)
C11_2 0.0214(9) 0.0270(10) 0.0254(10) -0.0107(8) -0.0087(8) 0.0028(8)
C12_2 0.0222(10) 0.0275(11) 0.0244(10) -0.0111(8) -0.0093(8) 0.0023(8)
C13_2 0.0270(11) 0.0309(12) 0.0270(11) -0.0150(9) -0.0063(9) 0.0032(9)
C14_2 0.0217(10) 0.0387(13) 0.0359(12) -0.0143(10) -0.0046(9) -0.0005(9)
C15_2 0.0268(11) 0.0353(13) 0.0457(14) -0.0155(11) -0.0127(10) -0.0046(9)
C16_2 0.0294(11) 0.0311(12) 0.0376(12) -0.0193(10) -0.0147(9) 0.0050(9)
C20_2 0.0315(11) 0.0217(10) 0.0259(10) -0.0080(8) -0.0061(9) 0.0006(8)
C21_2 0.0269(10) 0.0208(10) 0.0242(10) -0.0077(8) -0.0074(8) 0.0014(8)
C22_2 0.0271(10) 0.0227(10) 0.0237(10) -0.0084(8) -0.0104(8) -0.0014(8)
C23_2 0.0309(11) 0.0323(12) 0.0268(11) -0.0148(9) -0.0048(9) -0.0009(9)
C24_2 0.0403(13) 0.0336(12) 0.0315(12) -0.0180(10) -0.0123(10) -0.0011(10)
C25_2 0.0352(12) 0.0302(12) 0.0393(13) -0.0124(10) -0.0142(10) -0.0075(10)
C26_2 0.0249(10) 0.0295(12) 0.0343(12) -0.0116(9) -0.0061(9) -0.0017(9)
C31_2 0.0256(10) 0.0264(11) 0.0266(10) -0.0147(9) -0.0055(8) 0.0031(8)
C32_2 0.0252(10) 0.0247(10) 0.0225(10) -0.0109(8) -0.0035(8) 0.0018(8)
C33_2 0.0319(12) 0.0308(12) 0.0410(13) -0.0084(10) -0.0137(10) -0.0014(10)
C34_2 0.0355(13) 0.0348(13) 0.0428(14) -0.0088(11) -0.0192(11) 0.0051(10)
C35_2 0.0446(14) 0.0264(12) 0.0344(12) -0.0080(10) -0.0132(11) 0.0038(10)
C36_2 0.0355(12) 0.0239(11) 0.0345(12) -0.0132(9) -0.0079(10) 0.0003(9)

loop_
_atom_type_symbol
_atom_type_description
_atom_type_scat_dispersion_real
_atom_type_scat_dispersion_imag
_atom_type_scat_source
C C 0.0033 0.0016 'International Tables Vol C Tables 4.2.6.8 and 6.1.1.4'
H H 0.0000 0.0000 'International Tables Vol C Tables 4.2.6.8 and 6.1.1.4'
O O 0.0106 0.0060 'International Tables Vol C Tables 4.2.6.8 and 6.1.1.4'

loop_
_geom_angle_atom_site_label_1
_geom_angle_atom_site_label_2
_geom_angle_atom_site_label_3
_geom_angle
C2_1 C1_1 C12_1 175.4(2)
C1_1 C2_1 C22_1 178.1(2)
O4_1 C4_1 O5_1 123.8(2)
O4_1 C4_1 C31_1 125.2(2)
O5_1 C4_1 C31_1 110.99(19)
C4_1 O5_1 C10_1 117.53(17)
O6_1 C6_1 O7_1 124.0(2)
O6_1 C6_1 C32_1 124.0(2)
O7_1 C6_1 C32_1 111.93(18)
C6_1 O7_1 C20_1 114.99(17)
O5_1 C10_1 C11_1 111.28(16)
O5_1 C10_1 H10A_1 109.4
C11_1 C10_1 H10A_1 109.4
O5_1 C10_1 H10B_1 109.4
C11_1 C10_1 H10B_1 109.4
H10A_1 C10_1 H10B_1 108.0
C16_1 C11_1 C12_1 118.6(2)
C16_1 C11_1 C10_1 120.6(2)
C12_1 C11_1 C10_1 120.81(19)
C13_1 C12_1 C11_1 119.78(19)
C13_1 C12_1 C1_1 118.96(19)
C11_1 C12_1 C1_1 121.23(19)
C14_1 C13_1 C12_1 120.7(2)
C14_1 C13_1 H13_1 119.6
C12_1 C13_1 H13_1 119.6
C13_1 C14_1 C15_1 119.6(2)
C13_1 C14_1 H14_1 120.2
C15_1 C14_1 H14_1 120.2
C14_1 C15_1 C16_1 120.1(2)
C14_1 C15_1 H15_1 119.9
C16_1 C15_1 H15_1 119.9
C15_1 C16_1 C11_1 121.1(2)
C15_1 C16_1 H16_1 119.5
C11_1 C16_1 H16_1 119.5
O7_1 C20_1 C21_1 106.69(18)
O7_1 C20_1 H20A_1 110.4
C21_1 C20_1 H20A_1 110.4
O7_1 C20_1 H20B_1 110.4
C21_1 C20_1 H20B_1 110.4
H20A_1 C20_1 H20B_1 108.6
C26_1 C21_1 C22_1 119.4(2)
C26_1 C21_1 C20_1 119.9(2)
C22_1 C21_1 C20_1 120.7(2)
C23_1 C22_1 C21_1 119.8(2)
C23_1 C22_1 C2_1 118.8(2)
C21_1 C22_1 C2_1 121.4(2)
C24_1 C23_1 C22_1 119.8(3)
C24_1 C23_1 H23_1 120.1
C22_1 C23_1 H23_1 120.1
C25_1 C24_1 C23_1 120.3(3)
C25_1 C24_1 H24_1 119.9
C23_1 C24_1 H24_1 119.9
C24_1 C25_1 C26_1 120.1(2)
C24_1 C25_1 H25_1 119.9
C26_1 C25_1 H25_1 119.9
C21_1 C26_1 C25_1 120.5(3)
C21_1 C26_1 H26_1 119.7
C25_1 C26_1 H26_1 119.7
C36_1 C31_1 C32_1 119.2(2)
C36_1 C31_1 C4_1 117.9(2)
C32_1 C31_1 C4_1 122.8(2)
C33_1 C32_1 C31_1 119.9(2)
C33_1 C32_1 C6_1 119.2(2)
C31_1 C32_1 C6_1 120.79(19)
C32_1 C33_1 C34_1 120.1(2)
C32_1 C33_1 H33_1 119.9
C34_1 C33_1 H33_1 119.9
C35_1 C34_1 C33_1 120.2(2)
C35_1 C34_1 H34_1 119.9
C33_1 C34_1 H34_1 119.9
C36_1 C35_1 C34_1 119.7(2)
C36_1 C35_1 H35_1 120.2
C34_1 C35_1 H35_1 120.2
C35_1 C36_1 C31_1 120.9(2)
C35_1 C36_1 H36_1 119.5
C31_1 C36_1 H36_1 119.5
C2_2 C1_2 C12_2 177.0(2)
C1_2 C2_2 C22_2 177.4(2)
O4_2 C4_2 O5_2 124.0(2)
O4_2 C4_2 C31_2 124.2(2)
O5_2 C4_2 C31_2 111.83(19)
C4_2 O5_2 C10_2 117.28(18)
O6_2 C6_2 O7_2 124.3(2)
O6_2 C6_2 C32_2 124.11(19)
O7_2 C6_2 C32_2 111.53(18)
C6_2 O7_2 C20_2 114.87(16)
O5_2 C10_2 C11_2 112.77(18)
O5_2 C10_2 H10A_2 109.0
C11_2 C10_2 H10A_2 109.0
O5_2 C10_2 H10B_2 109.0
C11_2 C10_2 H10B_2 109.0
H10A_2 C10_2 H10B_2 107.8
C16_2 C11_2 C12_2 119.21(19)
C16_2 C11_2 C10_2 119.6(2)
C12_2 C11_2 C10_2 121.1(2)
C13_2 C12_2 C11_2 119.5(2)
C13_2 C12_2 C1_2 119.28(19)
C11_2 C12_2 C1_2 121.23(18)
C14_2 C13_2 C12_2 120.5(2)
C14_2 C13_2 H13_2 119.8
C12_2 C13_2 H13_2 119.8
C13_2 C14_2 C15_2 119.9(2)
C13_2 C14_2 H14_2 120.1
C15_2 C14_2 H14_2 120.1
C16_2 C15_2 C14_2 120.4(2)
C16_2 C15_2 H15_2 119.8
C14_2 C15_2 H15_2 119.8
C11_2 C16_2 C15_2 120.6(2)
C11_2 C16_2 H16_2 119.7
C15_2 C16_2 H16_2 119.7
O7_2 C20_2 C21_2 106.71(17)
O7_2 C20_2 H20A_2 110.4
C21_2 C20_2 H20A_2 110.4
O7_2 C20_2 H20B_2 110.4
C21_2 C20_2 H20B_2 110.4
H20A_2 C20_2 H20B_2 108.6
C26_2 C21_2 C22_2 119.2(2)
C26_2 C21_2 C20_2 120.4(2)
C22_2 C21_2 C20_2 120.36(19)
C23_2 C22_2 C21_2 119.37(19)
C23_2 C22_2 C2_2 119.37(19)
C21_2 C22_2 C2_2 121.25(19)
C24_2 C23_2 C22_2 120.5(2)
C24_2 C23_2 H23_2 119.7
C22_2 C23_2 H23_2 119.7
C23_2 C24_2 C25_2 120.0(2)
C23_2 C24_2 H24_2 120.0
C25_2 C24_2 H24_2 120.0
C24_2 C25_2 C26_2 120.3(2)
C24_2 C25_2 H25_2 119.9
C26_2 C25_2 H25_2 119.9
C21_2 C26_2 C25_2 120.6(2)
C21_2 C26_2 H26_2 119.7
C25_2 C26_2 H26_2 119.7
C36_2 C31_2 C32_2 119.4(2)
C36_2 C31_2 C4_2 117.3(2)
C32_2 C31_2 C4_2 123.4(2)
C33_2 C32_2 C31_2 119.1(2)
C33_2 C32_2 C6_2 118.16(19)
C31_2 C32_2 C6_2 122.6(2)
C34_2 C33_2 C32_2 121.1(2)
C34_2 C33_2 H33_2 119.5
C32_2 C33_2 H33_2 119.5
C33_2 C34_2 C35_2 120.1(2)
C33_2 C34_2 H34_2 119.9
C35_2 C34_2 H34_2 119.9
C36_2 C35_2 C34_2 119.2(2)
C36_2 C35_2 H35_2 120.4
C34_2 C35_2 H35_2 120.4
C35_2 C36_2 C31_2 121.1(2)
C35_2 C36_2 H36_2 119.5
C31_2 C36_2 H36_2 119.5

loop_
_geom_bond_atom_site_label_1
_geom_bond_atom_site_label_2
_geom_bond_distance
C1_1 C2_1 1.191(3)
C1_1 C12_1 1.434(3)
C2_1 C22_1 1.437(3)
C4_1 O4_1 1.195(3)
C4_1 O5_1 1.340(3)
C4_1 C31_1 1.485(3)
O5_1 C10_1 1.449(2)
C6_1 O6_1 1.204(3)
C6_1 O7_1 1.335(3)
C6_1 C32_1 1.495(3)
O7_1 C20_1 1.462(3)
C10_1 C11_1 1.491(3)
C10_1 H10A_1 0.9900
C10_1 H10B_1 0.9900
C11_1 C16_1 1.388(3)
C11_1 C12_1 1.407(3)
C12_1 C13_1 1.396(3)
C13_1 C14_1 1.380(3)
C13_1 H13_1 0.9500
C14_1 C15_1 1.386(3)
C14_1 H14_1 0.9500
C15_1 C16_1 1.387(3)
C15_1 H15_1 0.9500
C16_1 H16_1 0.9500
C20_1 C21_1 1.492(4)
C20_1 H20A_1 0.9900
C20_1 H20B_1 0.9900
C21_1 C26_1 1.384(3)
C21_1 C22_1 1.398(3)
C22_1 C23_1 1.395(3)
C23_1 C24_1 1.387(3)
C23_1 H23_1 0.9500
C24_1 C25_1 1.375(5)
C24_1 H24_1 0.9500
C25_1 C26_1 1.387(4)
C25_1 H25_1 0.9500
C26_1 H26_1 0.9500
C31_1 C36_1 1.391(3)
C31_1 C32_1 1.394(3)
C32_1 C33_1 1.385(3)
C33_1 C34_1 1.390(3)
C33_1 H33_1 0.9500
C34_1 C35_1 1.381(4)
C34_1 H34_1 0.9500
C35_1 C36_1 1.378(4)
C35_1 H35_1 0.9500
C36_1 H36_1 0.9500
C1_2 C2_2 1.194(3)
C1_2 C12_2 1.428(3)
C2_2 C22_2 1.432(3)
C4_2 O4_2 1.194(3)
C4_2 O5_2 1.332(3)
C4_2 C31_2 1.495(3)
O5_2 C10_2 1.452(3)
C6_2 O6_2 1.198(3)
C6_2 O7_2 1.332(3)
C6_2 C32_2 1.496(3)
O7_2 C20_2 1.463(3)
C10_2 C11_2 1.496(3)
C10_2 H10A_2 0.9900
C10_2 H10B_2 0.9900
C11_2 C16_2 1.384(3)
C11_2 C12_2 1.406(3)
C12_2 C13_2 1.400(3)
C13_2 C14_2 1.375(3)
C13_2 H13_2 0.9500
C14_2 C15_2 1.386(4)
C14_2 H14_2 0.9500
C15_2 C16_2 1.385(3)
C15_2 H15_2 0.9500
C16_2 H16_2 0.9500
C20_2 C21_2 1.497(3)
C20_2 H20A_2 0.9900
C20_2 H20B_2 0.9900
C21_2 C26_2 1.384(3)
C21_2 C22_2 1.406(3)
C22_2 C23_2 1.399(3)
C23_2 C24_2 1.375(3)
C23_2 H23_2 0.9500
C24_2 C25_2 1.382(3)
C24_2 H24_2 0.9500
C25_2 C26_2 1.385(3)
C25_2 H25_2 0.9500
C26_2 H26_2 0.9500
C31_2 C36_2 1.390(3)
C31_2 C32_2 1.393(3)
C32_2 C33_2 1.388(3)
C33_2 C34_2 1.373(3)
C33_2 H33_2 0.9500
C34_2 C35_2 1.387(4)
C34_2 H34_2 0.9500
C35_2 C36_2 1.380(4)
C35_2 H35_2 0.9500
C36_2 H36_2 0.9500

loop_
_geom_torsion_atom_site_label_1
_geom_torsion_atom_site_label_2
_geom_torsion_atom_site_label_3
_geom_torsion_atom_site_label_4
_geom_torsion
C12_1 C1_1 C2_1 C22_1 73(8)
O4_1 C4_1 O5_1 C10_1 1.1(3)
C31_1 C4_1 O5_1 C10_1 179.01(17)
O6_1 C6_1 O7_1 C20_1 -8.7(3)
C32_1 C6_1 O7_1 C20_1 173.95(17)
C4_1 O5_1 C10_1 C11_1 -92.1(2)
O5_1 C10_1 C11_1 C16_1 112.0(2)
O5_1 C10_1 C11_1 C12_1 -68.0(3)
C16_1 C11_1 C12_1 C13_1 1.6(3)
C10_1 C11_1 C12_1 C13_1 -178.47(19)
C16_1 C11_1 C12_1 C1_1 -176.65(19)
C10_1 C11_1 C12_1 C1_1 3.3(3)
C2_1 C1_1 C12_1 C13_1 -40(3)
C2_1 C1_1 C12_1 C11_1 139(3)
C11_1 C12_1 C13_1 C14_1 -0.8(3)
C1_1 C12_1 C13_1 C14_1 177.4(2)
C12_1 C13_1 C14_1 C15_1 -0.9(4)
C13_1 C14_1 C15_1 C16_1 1.9(4)
C14_1 C15_1 C16_1 C11_1 -1.1(4)
C12_1 C11_1 C16_1 C15_1 -0.6(3)
C10_1 C11_1 C16_1 C15_1 179.5(2)
C6_1 O7_1 C20_1 C21_1 -175.53(18)
O7_1 C20_1 C21_1 C26_1 -106.2(2)
O7_1 C20_1 C21_1 C22_1 72.5(2)
C26_1 C21_1 C22_1 C23_1 0.0(3)
C20_1 C21_1 C22_1 C23_1 -178.69(19)
C26_1 C21_1 C22_1 C2_1 -179.7(2)
C20_1 C21_1 C22_1 C2_1 1.7(3)
C1_1 C2_1 C22_1 C23_1 -28(7)
C1_1 C2_1 C22_1 C21_1 151(7)
C21_1 C22_1 C23_1 C24_1 0.5(3)
C2_1 C22_1 C23_1 C24_1 -179.8(2)
C22_1 C23_1 C24_1 C25_1 -0.5(4)
C23_1 C24_1 C25_1 C26_1 -0.1(4)
C22_1 C21_1 C26_1 C25_1 -0.5(3)
C20_1 C21_1 C26_1 C25_1 178.2(2)
C24_1 C25_1 C26_1 C21_1 0.6(4)
O4_1 C4_1 C31_1 C36_1 24.3(4)
O5_1 C4_1 C31_1 C36_1 -153.5(2)
O4_1 C4_1 C31_1 C32_1 -159.5(3)
O5_1 C4_1 C31_1 C32_1 22.7(3)
C36_1 C31_1 C32_1 C33_1 2.6(3)
C4_1 C31_1 C32_1 C33_1 -173.7(2)
C36_1 C31_1 C32_1 C6_1 -172.5(2)
C4_1 C31_1 C32_1 C6_1 11.3(3)
O6_1 C6_1 C32_1 C33_1 -108.5(3)
O7_1 C6_1 C32_1 C33_1 68.9(3)
O6_1 C6_1 C32_1 C31_1 66.6(3)
O7_1 C6_1 C32_1 C31_1 -116.1(2)
C31_1 C32_1 C33_1 C34_1 -1.5(3)
C6_1 C32_1 C33_1 C34_1 173.6(2)
C32_1 C33_1 C34_1 C35_1 -0.8(4)
C33_1 C34_1 C35_1 C36_1 1.9(4)
C34_1 C35_1 C36_1 C31_1 -0.8(4)
C32_1 C31_1 C36_1 C35_1 -1.4(4)
C4_1 C31_1 C36_1 C35_1 175.0(2)
C12_2 C1_2 C2_2 C22_2 43(8)
O4_2 C4_2 O5_2 C10_2 3.4(3)
C31_2 C4_2 O5_2 C10_2 -177.96(17)
O6_2 C6_2 O7_2 C20_2 -9.3(3)
C32_2 C6_2 O7_2 C20_2 173.74(17)
C4_2 O5_2 C10_2 C11_2 -82.4(2)
O5_2 C10_2 C11_2 C16_2 114.4(2)
O5_2 C10_2 C11_2 C12_2 -67.9(3)
C16_2 C11_2 C12_2 C13_2 1.8(3)
C10_2 C11_2 C12_2 C13_2 -176.0(2)
C16_2 C11_2 C12_2 C1_2 -177.9(2)
C10_2 C11_2 C12_2 C1_2 4.4(3)
C2_2 C1_2 C12_2 C13_2 -64(4)
C2_2 C1_2 C12_2 C11_2 116(4)
C11_2 C12_2 C13_2 C14_2 -1.2(3)
C1_2 C12_2 C13_2 C14_2 178.5(2)
C12_2 C13_2 C14_2 C15_2 -0.3(4)
C13_2 C14_2 C15_2 C16_2 1.3(4)
C12_2 C11_2 C16_2 C15_2 -0.9(3)
C10_2 C11_2 C16_2 C15_2 176.9(2)
C14_2 C15_2 C16_2 C11_2 -0.6(4)
C6_2 O7_2 C20_2 C21_2 179.97(18)
O7_2 C20_2 C21_2 C26_2 -104.7(2)
O7_2 C20_2 C21_2 C22_2 74.7(2)
C26_2 C21_2 C22_2 C23_2 0.8(3)
C20_2 C21_2 C22_2 C23_2 -178.6(2)
C26_2 C21_2 C22_2 C2_2 -178.3(2)
C20_2 C21_2 C22_2 C2_2 2.4(3)
C1_2 C2_2 C22_2 C23_2 22(5)
C1_2 C2_2 C22_2 C21_2 -159(5)
C21_2 C22_2 C23_2 C24_2 -0.2(3)
C2_2 C22_2 C23_2 C24_2 178.8(2)
C22_2 C23_2 C24_2 C25_2 -0.5(4)
C23_2 C24_2 C25_2 C26_2 0.7(4)
C22_2 C21_2 C26_2 C25_2 -0.6(3)
C20_2 C21_2 C26_2 C25_2 178.8(2)
C24_2 C25_2 C26_2 C21_2 -0.2(4)
O4_2 C4_2 C31_2 C36_2 17.8(4)
O5_2 C4_2 C31_2 C36_2 -160.9(2)
O4_2 C4_2 C31_2 C32_2 -162.4(3)
O5_2 C4_2 C31_2 C32_2 19.0(3)
C36_2 C31_2 C32_2 C33_2 -0.1(3)
C4_2 C31_2 C32_2 C33_2 -179.9(2)
C36_2 C31_2 C32_2 C6_2 -175.84(19)
C4_2 C31_2 C32_2 C6_2 4.4(3)
O6_2 C6_2 C32_2 C33_2 -95.6(3)
O7_2 C6_2 C32_2 C33_2 81.3(2)
O6_2 C6_2 C32_2 C31_2 80.2(3)
O7_2 C6_2 C32_2 C31_2 -102.9(2)
C31_2 C32_2 C33_2 C34_2 -0.1(4)
C6_2 C32_2 C33_2 C34_2 175.9(2)
C32_2 C33_2 C34_2 C35_2 0.3(4)
C33_2 C34_2 C35_2 C36_2 -0.3(4)
C34_2 C35_2 C36_2 C31_2 0.2(4)
C32_2 C31_2 C36_2 C35_2 0.0(3)
C4_2 C31_2 C36_2 C35_2 179.8(2)
